data_1532481
loop_
_publ_author_name
'Hadlington, Terrance J.'
'Hermann, Markus'
'Frenking, Gernot'
'Jones, Cameron'

_publ_section_title
;
 Two-coordinate group 14 element(ii) hydrides as reagents for the facile,
 and sometimes reversible, hydrogermylation/hydrostannylation of
 unactivated alkenes and alkynes
;
_journal_issue 12
_journal_name_full 'Chem. Sci.'
_journal_page_first 7249
_journal_paper_doi 10.1039/C5SC03376D
_journal_volume 6
_journal_year 2015
_chemical_formula_sum 'C49 H63 Ge N Si'
_chemical_formula_weight 766.68
_chemical_name_systematic
; 
 ? 
;
_space_group_IT_number 14
_symmetry_cell_setting monoclinic
_symmetry_space_group_name_Hall '-P 2yn'
_symmetry_space_group_name_H-M 'P 1 21/n 1'
_atom_sites_solution_hydrogens geom
_atom_sites_solution_primary direct
_atom_sites_solution_secondary difmap
_audit_creation_method SHELXL-97
_audit_update_record
;
2015-09-07 deposited with the CCDC.
2015-09-22 downloaded from the CCDC.
;
_cell_angle_alpha 90.00
_cell_angle_beta 97.891(2)
_cell_angle_gamma 90.00
_cell_formula_units_Z 4
_cell_length_a 11.3740(4)
_cell_length_b 23.3065(8)
_cell_length_c 16.3439(5)
_cell_measurement_temperature 123(2)
_cell_volume 4291.5(2)
_computing_cell_refinement CrysalisPro
_computing_data_collection CrysalisPro
_computing_data_reduction CrysalisPro
_computing_molecular_graphics X-Seed
_computing_publication_material CifTAB
_computing_structure_refinement 'SHELXL-97 (Sheldrick, 1997)'
_computing_structure_solution 'SHELXS-97 (Sheldrick, 1990)'
_diffrn_ambient_temperature 123(2)
_diffrn_measured_fraction_theta_full 0.998
_diffrn_measured_fraction_theta_max 0.998
_diffrn_measurement_device_type 'Oxford Gemini Ultra'
_diffrn_radiation_monochromator graphite
_diffrn_radiation_source 'Enhance (Mo) X-ray Source'
_diffrn_radiation_type MoK\a
_diffrn_radiation_wavelength 0.71073
_diffrn_reflns_av_R_equivalents 0.0835
_diffrn_reflns_av_sigmaI/netI 0.0489
_diffrn_reflns_limit_h_max 12
_diffrn_reflns_limit_h_min -14
_diffrn_reflns_limit_k_max 28
_diffrn_reflns_limit_k_min -28
_diffrn_reflns_limit_l_max 20
_diffrn_reflns_limit_l_min -17
_diffrn_reflns_number 88866
_diffrn_reflns_theta_full 26.00
_diffrn_reflns_theta_max 26.00
_diffrn_reflns_theta_min 2.92
_exptl_absorpt_coefficient_mu 0.775
_exptl_absorpt_correction_T_max 0.821
_exptl_absorpt_correction_T_min 0.798
_exptl_absorpt_correction_type multi-scan
_exptl_absorpt_process_details 'SCALE3 ABSPACK'
_exptl_crystal_colour yellow
_exptl_crystal_density_diffrn 1.187
_exptl_crystal_density_method 'not measured'
_exptl_crystal_description block
_exptl_crystal_F_000 1640
_exptl_crystal_size_max 0.30
_exptl_crystal_size_mid 0.30
_exptl_crystal_size_min 0.25
_refine_diff_density_max 0.853
_refine_diff_density_min -0.433
_refine_diff_density_rms 0.067
_refine_ls_extinction_method none
_refine_ls_goodness_of_fit_ref 1.029
_refine_ls_hydrogen_treatment constr
_refine_ls_matrix_type full
_refine_ls_number_parameters 479
_refine_ls_number_reflns 8398
_refine_ls_number_restraints 0
_refine_ls_restrained_S_all 1.029
_refine_ls_R_factor_all 0.0698
_refine_ls_R_factor_gt 0.0457
_refine_ls_shift/su_max 0.000
_refine_ls_shift/su_mean 0.000
_refine_ls_structure_factor_coef Fsqd
_refine_ls_weighting_details 'calc w=1/[\s^2^(Fo^2^)+(0.0383P)^2^+5.9394P] where P=(Fo^2^+2Fc^2^)/3'
_refine_ls_weighting_scheme calc
_refine_ls_wR_factor_gt 0.0989
_refine_ls_wR_factor_ref 0.1093
_reflns_number_gt 6416
_reflns_number_total 8398
_reflns_threshold_expression >2sigma(I)
_cod_data_source_file c5sc03376d2.cif
_cod_data_source_block compound17
_cod_depositor_comments 'Adding full bibliography for 1532469--1532486.cif.'
_cod_original_sg_symbol_H-M P2(1)/n
_cod_database_code 1532481

loop_
_symmetry_equiv_pos_as_xyz
'x, y, z'
'-x+1/2, y+1/2, -z+1/2'
'-x, -y, -z'
'x-1/2, -y-1/2, z-1/2'

loop_
_atom_site_label
_atom_site_type_symbol
_atom_site_fract_x
_atom_site_fract_y
_atom_site_fract_z
_atom_site_U_iso_or_equiv
_atom_site_adp_type
_atom_site_occupancy
_atom_site_symmetry_multiplicity
_atom_site_calc_flag
_atom_site_refinement_flags
Ge1 Ge 0.40560(3) 0.205974(12) 0.106590(18) 0.02448(10) Uani 1 1 d .
Si1 Si 0.47331(6) 0.33433(3) 0.14891(4) 0.01495(16) Uani 1 1 d .
N1 N 0.40042(19) 0.28351(9) 0.07653(13) 0.0154(5) Uani 1 1 d .
C1 C 0.3372(2) 0.30134(10) -0.00141(15) 0.0143(5) Uani 1 1 d .
C2 C 0.3970(2) 0.30668(10) -0.07158(15) 0.0148(5) Uani 1 1 d .
C3 C 0.3349(2) 0.32650(11) -0.14576(15) 0.0160(5) Uani 1 1 d .
H3 H 0.3757 0.3294 -0.1926 0.019 Uiso 1 1 calc R
C4 C 0.2167(2) 0.34211(11) -0.15408(15) 0.0158(5) Uani 1 1 d .
C5 C 0.1583(2) 0.33426(11) -0.08533(15) 0.0161(5) Uani 1 1 d .
H5 H 0.0762 0.3431 -0.0901 0.019 Uiso 1 1 calc R
C6 C 0.2148(2) 0.31408(11) -0.01041(15) 0.0148(5) Uani 1 1 d .
C7 C 0.1498(2) 0.36920(12) -0.23168(16) 0.0193(6) Uani 1 1 d .
H7 H 0.0780 0.3451 -0.2491 0.023 Uiso 1 1 calc R
C8 C 0.2200(3) 0.37201(14) -0.30399(17) 0.0306(7) Uani 1 1 d .
H8A H 0.2883 0.3976 -0.2902 0.046 Uiso 1 1 calc R
H8B H 0.1692 0.3868 -0.3527 0.046 Uiso 1 1 calc R
H8C H 0.2480 0.3335 -0.3158 0.046 Uiso 1 1 calc R
C9 C 0.1067(3) 0.42901(14) -0.2133(2) 0.0379(8) Uani 1 1 d .
H9A H 0.1751 0.4541 -0.1976 0.057 Uiso 1 1 calc R
H9B H 0.0589 0.4270 -0.1679 0.057 Uiso 1 1 calc R
H9C H 0.0582 0.4444 -0.2627 0.057 Uiso 1 1 calc R
C10 C 0.5280(2) 0.29075(11) -0.06787(15) 0.0157(5) Uani 1 1 d .
H10 H 0.5625 0.2924 -0.0082 0.019 Uiso 1 1 calc R
C11 C 0.6017(2) 0.33258(11) -0.11326(15) 0.0166(5) Uani 1 1 d .
C12 C 0.7070(2) 0.31396(12) -0.13911(17) 0.0209(6) Uani 1 1 d .
H12 H 0.7312 0.2752 -0.1296 0.025 Uiso 1 1 calc R
C13 C 0.7772(3) 0.35056(13) -0.17842(18) 0.0280(7) Uani 1 1 d .
H13 H 0.8484 0.3367 -0.1958 0.034 Uiso 1 1 calc R
C14 C 0.7441(3) 0.40699(13) -0.19239(19) 0.0305(7) Uani 1 1 d .
H14 H 0.7912 0.4321 -0.2201 0.037 Uiso 1 1 calc R
C15 C 0.6409(3) 0.42649(12) -0.16548(18) 0.0273(7) Uani 1 1 d .
H15 H 0.6180 0.4654 -0.1742 0.033 Uiso 1 1 calc R
C16 C 0.5710(2) 0.39006(11) -0.12614(16) 0.0206(6) Uani 1 1 d .
H16 H 0.5010 0.4044 -0.1076 0.025 Uiso 1 1 calc R
C17 C 0.5432(2) 0.22869(11) -0.09567(16) 0.0182(6) Uani 1 1 d .
C18 C 0.6107(3) 0.18994(12) -0.04444(18) 0.0248(6) Uani 1 1 d .
H18 H 0.6472 0.2021 0.0085 0.030 Uiso 1 1 calc R
C19 C 0.6256(3) 0.13381(13) -0.0693(2) 0.0337(7) Uani 1 1 d .
H19 H 0.6713 0.1077 -0.0332 0.040 Uiso 1 1 calc R
C20 C 0.5740(3) 0.11588(13) -0.1463(2) 0.0334(8) Uani 1 1 d .
H20 H 0.5834 0.0774 -0.1633 0.040 Uiso 1 1 calc R
C21 C 0.5085(3) 0.15403(13) -0.19888(19) 0.0287(7) Uani 1 1 d .
H21 H 0.4740 0.1419 -0.2523 0.034 Uiso 1 1 calc R
C22 C 0.4929(2) 0.21017(12) -0.17370(17) 0.0216(6) Uani 1 1 d .
H22 H 0.4476 0.2362 -0.2101 0.026 Uiso 1 1 calc R
C23 C 0.1414(2) 0.30753(11) 0.06108(15) 0.0157(5) Uani 1 1 d .
H23 H 0.1984 0.3111 0.1131 0.019 Uiso 1 1 calc R
C24 C 0.0521(2) 0.35671(11) 0.06211(15) 0.0175(6) Uani 1 1 d .
C25 C 0.0930(3) 0.41086(12) 0.08856(17) 0.0230(6) Uani 1 1 d .
H25 H 0.1752 0.4162 0.1071 0.028 Uiso 1 1 calc R
C26 C 0.0171(3) 0.45685(12) 0.08843(19) 0.0296(7) Uani 1 1 d .
H26 H 0.0471 0.4932 0.1075 0.036 Uiso 1 1 calc R
C27 C -0.1029(3) 0.45049(13) 0.06069(18) 0.0279(7) Uani 1 1 d .
H27 H -0.1555 0.4822 0.0604 0.033 Uiso 1 1 calc R
C28 C -0.1442(3) 0.39763(13) 0.03370(18) 0.0282(7) Uani 1 1 d .
H28 H -0.2260 0.3929 0.0135 0.034 Uiso 1 1 calc R
C29 C -0.0683(2) 0.35084(12) 0.03535(17) 0.0244(6) Uani 1 1 d .
H29 H -0.0993 0.3143 0.0179 0.029 Uiso 1 1 calc R
C30 C 0.0822(2) 0.24911(11) 0.06456(16) 0.0163(5) Uani 1 1 d .
C31 C 0.0229(2) 0.22204(12) -0.00537(17) 0.0220(6) Uani 1 1 d .
H31 H 0.0226 0.2391 -0.0582 0.026 Uiso 1 1 calc R
C32 C -0.0356(3) 0.17056(12) 0.00140(17) 0.0252(6) Uani 1 1 d .
H32 H -0.0764 0.1529 -0.0466 0.030 Uiso 1 1 calc R
C33 C -0.0349(3) 0.14474(12) 0.07748(18) 0.0272(7) Uani 1 1 d .
H33 H -0.0752 0.1094 0.0819 0.033 Uiso 1 1 calc R
C34 C 0.0246(3) 0.17056(12) 0.14713(17) 0.0259(7) Uani 1 1 d .
H34 H 0.0261 0.1528 0.1996 0.031 Uiso 1 1 calc R
C35 C 0.0821(2) 0.22231(12) 0.14065(16) 0.0202(6) Uani 1 1 d .
H35 H 0.1222 0.2399 0.1890 0.024 Uiso 1 1 calc R
C36 C 0.5151(2) 0.39964(11) 0.09026(16) 0.0170(6) Uani 1 1 d .
H36 H 0.5543 0.3851 0.0431 0.020 Uiso 1 1 calc R
C37 C 0.6056(2) 0.43921(12) 0.14167(17) 0.0227(6) Uani 1 1 d .
H37A H 0.6249 0.4715 0.1075 0.034 Uiso 1 1 calc R
H37B H 0.6780 0.4175 0.1608 0.034 Uiso 1 1 calc R
H37C H 0.5714 0.4538 0.1895 0.034 Uiso 1 1 calc R
C38 C 0.4077(2) 0.43544(11) 0.05249(17) 0.0207(6) Uani 1 1 d .
H38A H 0.3634 0.4484 0.0964 0.031 Uiso 1 1 calc R
H38B H 0.3560 0.4119 0.0129 0.031 Uiso 1 1 calc R
H38C H 0.4353 0.4688 0.0240 0.031 Uiso 1 1 calc R
C39 C 0.3685(2) 0.35524(11) 0.22516(16) 0.0187(6) Uani 1 1 d .
H39 H 0.2918 0.3653 0.1907 0.022 Uiso 1 1 calc R
C40 C 0.4016(3) 0.40801(12) 0.28050(17) 0.0249(6) Uani 1 1 d .
H40A H 0.3419 0.4135 0.3177 0.037 Uiso 1 1 calc R
H40B H 0.4043 0.4422 0.2458 0.037 Uiso 1 1 calc R
H40C H 0.4796 0.4019 0.3131 0.037 Uiso 1 1 calc R
C41 C 0.3407(3) 0.30369(11) 0.27777(16) 0.0217(6) Uani 1 1 d .
H41A H 0.4120 0.2930 0.3154 0.033 Uiso 1 1 calc R
H41B H 0.3152 0.2712 0.2416 0.033 Uiso 1 1 calc R
H41C H 0.2772 0.3140 0.3099 0.033 Uiso 1 1 calc R
C42 C 0.6092(2) 0.29762(12) 0.20644(17) 0.0230(6) Uani 1 1 d .
H42 H 0.5835 0.2579 0.2186 0.028 Uiso 1 1 calc R
C43 C 0.7103(3) 0.29068(14) 0.15419(19) 0.0330(7) Uani 1 1 d .
H43A H 0.7413 0.3286 0.1423 0.050 Uiso 1 1 calc R
H43B H 0.6804 0.2714 0.1022 0.050 Uiso 1 1 calc R
H43C H 0.7740 0.2677 0.1846 0.050 Uiso 1 1 calc R
C44 C 0.6586(3) 0.32395(13) 0.28982(17) 0.0277(7) Uani 1 1 d .
H44A H 0.7234 0.3000 0.3168 0.042 Uiso 1 1 calc R
H44B H 0.5954 0.3261 0.3249 0.042 Uiso 1 1 calc R
H44C H 0.6885 0.3626 0.2812 0.042 Uiso 1 1 calc R
C45 C 0.3188(3) 0.16445(12) 0.01051(17) 0.0233(6) Uani 1 1 d .
H45A H 0.2464 0.1858 -0.0123 0.028 Uiso 1 1 calc R
H45B H 0.3697 0.1599 -0.0335 0.028 Uiso 1 1 calc R
C46 C 0.2859(3) 0.10555(14) 0.0430(2) 0.0435(9) Uani 1 1 d .
H46A H 0.3599 0.0861 0.0674 0.052 Uiso 1 1 calc R
H46B H 0.2372 0.1118 0.0880 0.052 Uiso 1 1 calc R
C47 C 0.2187(4) 0.06562(16) -0.0200(3) 0.0558(11) Uani 1 1 d .
H47 H 0.1509 0.0868 -0.0519 0.067 Uiso 1 1 calc R
C48 C 0.1701(5) 0.01453(18) 0.0262(4) 0.0909(18) Uani 1 1 d .
H48A H 0.1300 -0.0127 -0.0141 0.136 Uiso 1 1 calc R
H48B H 0.1136 0.0288 0.0616 0.136 Uiso 1 1 calc R
H48C H 0.2360 -0.0048 0.0602 0.136 Uiso 1 1 calc R
C49 C 0.2982(5) 0.0439(2) -0.0776(3) 0.0813(15) Uani 1 1 d .
H49A H 0.3334 0.0764 -0.1036 0.122 Uiso 1 1 calc R
H49B H 0.2525 0.0203 -0.1203 0.122 Uiso 1 1 calc R
H49C H 0.3613 0.0207 -0.0470 0.122 Uiso 1 1 calc R

loop_
_atom_site_aniso_label
_atom_site_aniso_U_11
_atom_site_aniso_U_22
_atom_site_aniso_U_33
_atom_site_aniso_U_23
_atom_site_aniso_U_13
_atom_site_aniso_U_12
Ge1 0.03388(19) 0.01512(15) 0.02145(16) 0.00259(12) -0.00683(12) -0.00083(13)
Si1 0.0176(4) 0.0149(4) 0.0120(3) 0.0009(3) 0.0005(3) -0.0011(3)
N1 0.0184(12) 0.0150(11) 0.0126(10) -0.0005(8) 0.0021(9) 0.0007(9)
C1 0.0154(13) 0.0121(12) 0.0152(13) -0.0018(10) 0.0015(10) -0.0003(10)
C2 0.0141(14) 0.0158(13) 0.0144(13) -0.0031(10) 0.0019(10) 0.0008(10)
C3 0.0189(14) 0.0167(13) 0.0131(13) -0.0015(10) 0.0052(10) 0.0002(11)
C4 0.0178(14) 0.0143(13) 0.0152(13) -0.0017(10) 0.0018(10) -0.0013(11)
C5 0.0115(13) 0.0181(13) 0.0186(13) -0.0014(11) 0.0021(10) 0.0014(10)
C6 0.0150(14) 0.0152(12) 0.0145(13) -0.0021(10) 0.0026(10) -0.0009(10)
C7 0.0195(15) 0.0231(14) 0.0146(13) 0.0013(11) 0.0000(11) 0.0017(11)
C8 0.0373(19) 0.0378(18) 0.0165(15) 0.0069(13) 0.0037(13) 0.0095(15)
C9 0.054(2) 0.0341(18) 0.0267(17) 0.0090(14) 0.0093(15) 0.0216(16)
C10 0.0137(13) 0.0199(13) 0.0131(13) -0.0016(11) 0.0006(10) 0.0041(11)
C11 0.0171(14) 0.0202(13) 0.0120(13) -0.0037(11) -0.0002(10) -0.0013(11)
C12 0.0176(15) 0.0213(14) 0.0242(15) -0.0080(12) 0.0047(11) -0.0023(11)
C13 0.0230(16) 0.0318(17) 0.0312(17) -0.0101(13) 0.0113(13) -0.0047(13)
C14 0.0333(18) 0.0280(16) 0.0326(17) -0.0049(13) 0.0128(14) -0.0142(14)
C15 0.0363(18) 0.0191(15) 0.0264(16) -0.0023(12) 0.0043(13) -0.0045(13)
C16 0.0233(15) 0.0208(14) 0.0180(14) -0.0031(11) 0.0038(11) 0.0003(12)
C17 0.0158(14) 0.0192(13) 0.0212(14) -0.0005(11) 0.0088(11) -0.0009(11)
C18 0.0276(17) 0.0232(15) 0.0237(15) 0.0000(12) 0.0036(12) 0.0044(12)
C19 0.0355(19) 0.0251(16) 0.042(2) 0.0065(14) 0.0092(15) 0.0098(14)
C20 0.0328(18) 0.0171(15) 0.052(2) -0.0049(14) 0.0133(16) 0.0061(13)
C21 0.0253(17) 0.0282(16) 0.0332(17) -0.0146(13) 0.0059(13) -0.0031(13)
C22 0.0175(14) 0.0232(14) 0.0243(15) -0.0017(12) 0.0041(11) 0.0012(12)
C23 0.0152(14) 0.0201(14) 0.0120(13) -0.0001(10) 0.0025(10) 0.0000(11)
C24 0.0221(15) 0.0221(14) 0.0098(13) 0.0005(10) 0.0074(11) -0.0006(11)
C25 0.0187(15) 0.0225(14) 0.0281(16) -0.0009(12) 0.0045(12) -0.0025(12)
C26 0.0310(18) 0.0195(15) 0.0390(18) -0.0037(13) 0.0071(14) -0.0004(13)
C27 0.0248(17) 0.0278(16) 0.0320(17) 0.0015(13) 0.0074(13) 0.0073(13)
C28 0.0175(16) 0.0371(18) 0.0298(17) -0.0041(13) 0.0021(12) 0.0013(13)
C29 0.0196(15) 0.0255(15) 0.0283(16) -0.0079(12) 0.0038(12) -0.0025(12)
C30 0.0150(14) 0.0174(13) 0.0175(13) -0.0010(11) 0.0059(10) 0.0008(11)
C31 0.0266(16) 0.0250(15) 0.0148(14) 0.0005(11) 0.0042(11) -0.0037(12)
C32 0.0298(17) 0.0264(16) 0.0198(15) -0.0056(12) 0.0048(12) -0.0077(13)
C33 0.0321(17) 0.0227(15) 0.0287(16) -0.0022(12) 0.0108(13) -0.0076(13)
C34 0.0329(17) 0.0272(16) 0.0187(15) 0.0038(12) 0.0080(12) -0.0039(13)
C35 0.0219(15) 0.0249(15) 0.0146(13) -0.0012(11) 0.0051(11) -0.0014(12)
C36 0.0195(15) 0.0169(13) 0.0154(13) -0.0006(10) 0.0050(11) -0.0012(11)
C37 0.0236(16) 0.0198(14) 0.0252(15) -0.0012(12) 0.0051(12) -0.0054(12)
C38 0.0237(16) 0.0172(14) 0.0214(15) 0.0017(11) 0.0044(12) -0.0017(11)
C39 0.0209(15) 0.0200(14) 0.0152(14) 0.0005(11) 0.0026(11) -0.0018(11)
C40 0.0324(17) 0.0248(15) 0.0187(15) -0.0022(12) 0.0075(12) -0.0036(13)
C41 0.0253(16) 0.0235(15) 0.0170(14) 0.0015(11) 0.0048(11) -0.0048(12)
C42 0.0244(16) 0.0190(14) 0.0234(15) 0.0021(12) -0.0046(12) 0.0004(12)
C43 0.0272(17) 0.0408(18) 0.0288(17) -0.0056(14) -0.0041(13) 0.0116(14)
C44 0.0251(16) 0.0339(17) 0.0228(15) 0.0015(13) -0.0014(12) -0.0009(13)
C45 0.0264(16) 0.0216(14) 0.0216(15) 0.0004(12) 0.0023(12) 0.0006(12)
C46 0.052(2) 0.0262(17) 0.049(2) -0.0017(15) -0.0058(17) -0.0048(16)
C47 0.052(2) 0.035(2) 0.080(3) -0.017(2) 0.004(2) -0.0034(18)
C48 0.084(4) 0.038(3) 0.154(5) -0.009(3) 0.026(4) -0.025(2)
C49 0.080(4) 0.093(4) 0.073(3) -0.017(3) 0.018(3) -0.012(3)

loop_
_atom_type_symbol
_atom_type_description
_atom_type_scat_dispersion_real
_atom_type_scat_dispersion_imag
_atom_type_scat_source
C C 0.0033 0.0016 'International Tables Vol C Tables 4.2.6.8 and 6.1.1.4'
H H 0.0000 0.0000 'International Tables Vol C Tables 4.2.6.8 and 6.1.1.4'
N N 0.0061 0.0033 'International Tables Vol C Tables 4.2.6.8 and 6.1.1.4'
Si Si 0.0817 0.0704 'International Tables Vol C Tables 4.2.6.8 and 6.1.1.4'
Ge Ge 0.1547 1.8001 'International Tables Vol C Tables 4.2.6.8 and 6.1.1.4'

loop_
_geom_angle_atom_site_label_1
_geom_angle_atom_site_label_2
_geom_angle_atom_site_label_3
_geom_angle
N1 Ge1 C45 105.57(10)
N1 Si1 C36 108.79(11)
N1 Si1 C42 107.46(11)
C36 Si1 C42 111.64(12)
N1 Si1 C39 109.06(11)
C36 Si1 C39 110.44(12)
C42 Si1 C39 109.37(12)
C1 N1 Si1 121.58(16)
C1 N1 Ge1 120.42(16)
Si1 N1 Ge1 117.98(11)
C6 C1 C2 118.3(2)
C6 C1 N1 121.3(2)
C2 C1 N1 120.4(2)
C3 C2 C1 119.3(2)
C3 C2 C10 119.3(2)
C1 C2 C10 121.4(2)
C4 C3 C2 122.9(2)
C4 C3 H3 118.6
C2 C3 H3 118.6
C3 C4 C5 116.8(2)
C3 C4 C7 124.0(2)
C5 C4 C7 119.1(2)
C6 C5 C4 122.9(2)
C6 C5 H5 118.5
C4 C5 H5 118.5
C5 C6 C1 119.6(2)
C5 C6 C23 118.2(2)
C1 C6 C23 122.1(2)
C8 C7 C9 109.4(2)
C8 C7 C4 114.2(2)
C9 C7 C4 110.7(2)
C8 C7 H7 107.4
C9 C7 H7 107.4
C4 C7 H7 107.4
C7 C8 H8A 109.5
C7 C8 H8B 109.5
H8A C8 H8B 109.5
C7 C8 H8C 109.5
H8A C8 H8C 109.5
H8B C8 H8C 109.5
C7 C9 H9A 109.5
C7 C9 H9B 109.5
H9A C9 H9B 109.5
C7 C9 H9C 109.5
H9A C9 H9C 109.5
H9B C9 H9C 109.5
C2 C10 C17 111.5(2)
C2 C10 C11 114.7(2)
C17 C10 C11 111.3(2)
C2 C10 H10 106.2
C17 C10 H10 106.2
C11 C10 H10 106.2
C12 C11 C16 117.5(2)
C12 C11 C10 119.7(2)
C16 C11 C10 122.7(2)
C13 C12 C11 121.6(3)
C13 C12 H12 119.2
C11 C12 H12 119.2
C14 C13 C12 120.1(3)
C14 C13 H13 119.9
C12 C13 H13 119.9
C13 C14 C15 119.0(3)
C13 C14 H14 120.5
C15 C14 H14 120.5
C16 C15 C14 120.9(3)
C16 C15 H15 119.6
C14 C15 H15 119.6
C15 C16 C11 120.8(3)
C15 C16 H16 119.6
C11 C16 H16 119.6
C18 C17 C22 118.3(3)
C18 C17 C10 120.7(2)
C22 C17 C10 121.0(2)
C19 C18 C17 121.1(3)
C19 C18 H18 119.4
C17 C18 H18 119.4
C20 C19 C18 119.9(3)
C20 C19 H19 120.0
C18 C19 H19 120.0
C19 C20 C21 119.9(3)
C19 C20 H20 120.1
C21 C20 H20 120.1
C20 C21 C22 120.1(3)
C20 C21 H21 119.9
C22 C21 H21 119.9
C21 C22 C17 120.7(3)
C21 C22 H22 119.7
C17 C22 H22 119.7
C30 C23 C24 111.8(2)
C30 C23 C6 114.0(2)
C24 C23 C6 111.4(2)
C30 C23 H23 106.4
C24 C23 H23 106.4
C6 C23 H23 106.4
C29 C24 C25 117.5(3)
C29 C24 C23 123.4(2)
C25 C24 C23 119.1(2)
C26 C25 C24 121.5(3)
C26 C25 H25 119.3
C24 C25 H25 119.3
C25 C26 C27 120.5(3)
C25 C26 H26 119.8
C27 C26 H26 119.8
C28 C27 C26 118.7(3)
C28 C27 H27 120.6
C26 C27 H27 120.6
C27 C28 C29 121.0(3)
C27 C28 H28 119.5
C29 C28 H28 119.5
C24 C29 C28 120.9(3)
C24 C29 H29 119.6
C28 C29 H29 119.6
C35 C30 C31 118.0(2)
C35 C30 C23 119.3(2)
C31 C30 C23 122.7(2)
C32 C31 C30 120.7(2)
C32 C31 H31 119.7
C30 C31 H31 119.7
C33 C32 C31 120.5(3)
C33 C32 H32 119.8
C31 C32 H32 119.8
C34 C33 C32 119.6(3)
C34 C33 H33 120.2
C32 C33 H33 120.2
C33 C34 C35 120.0(3)
C33 C34 H34 120.0
C35 C34 H34 120.0
C34 C35 C30 121.2(3)
C34 C35 H35 119.4
C30 C35 H35 119.4
C38 C36 C37 109.2(2)
C38 C36 Si1 113.48(18)
C37 C36 Si1 113.58(18)
C38 C36 H36 106.7
C37 C36 H36 106.7
Si1 C36 H36 106.7
C36 C37 H37A 109.5
C36 C37 H37B 109.5
H37A C37 H37B 109.5
C36 C37 H37C 109.5
H37A C37 H37C 109.5
H37B C37 H37C 109.5
C36 C38 H38A 109.5
C36 C38 H38B 109.5
H38A C38 H38B 109.5
C36 C38 H38C 109.5
H38A C38 H38C 109.5
H38B C38 H38C 109.5
C41 C39 C40 110.4(2)
C41 C39 Si1 111.24(18)
C40 C39 Si1 117.66(19)
C41 C39 H39 105.5
C40 C39 H39 105.5
Si1 C39 H39 105.5
C39 C40 H40A 109.5
C39 C40 H40B 109.5
H40A C40 H40B 109.5
C39 C40 H40C 109.5
H40A C40 H40C 109.5
H40B C40 H40C 109.5
C39 C41 H41A 109.5
C39 C41 H41B 109.5
H41A C41 H41B 109.5
C39 C41 H41C 109.5
H41A C41 H41C 109.5
H41B C41 H41C 109.5
C44 C42 C43 109.1(2)
C44 C42 Si1 115.8(2)
C43 C42 Si1 113.19(19)
C44 C42 H42 106.0
C43 C42 H42 106.0
Si1 C42 H42 106.0
C42 C43 H43A 109.5
C42 C43 H43B 109.5
H43A C43 H43B 109.5
C42 C43 H43C 109.5
H43A C43 H43C 109.5
H43B C43 H43C 109.5
C42 C44 H44A 109.5
C42 C44 H44B 109.5
H44A C44 H44B 109.5
C42 C44 H44C 109.5
H44A C44 H44C 109.5
H44B C44 H44C 109.5
C46 C45 Ge1 106.25(19)
C46 C45 H45A 110.5
Ge1 C45 H45A 110.5
C46 C45 H45B 110.5
Ge1 C45 H45B 110.5
H45A C45 H45B 108.7
C47 C46 C45 115.9(3)
C47 C46 H46A 108.3
C45 C46 H46A 108.3
C47 C46 H46B 108.3
C45 C46 H46B 108.3
H46A C46 H46B 107.4
C49 C47 C46 110.3(4)
C49 C47 C48 109.7(4)
C46 C47 C48 108.7(4)
C49 C47 H47 109.4
C46 C47 H47 109.4
C48 C47 H47 109.4
C47 C48 H48A 109.5
C47 C48 H48B 109.5
H48A C48 H48B 109.5
C47 C48 H48C 109.5
H48A C48 H48C 109.5
H48B C48 H48C 109.5
C47 C49 H49A 109.5
C47 C49 H49B 109.5
H49A C49 H49B 109.5
C47 C49 H49C 109.5
H49A C49 H49C 109.5
H49B C49 H49C 109.5

loop_
_geom_bond_atom_site_label_1
_geom_bond_atom_site_label_2
_geom_bond_distance
Ge1 N1 1.872(2)
Ge1 C45 1.988(3)
Si1 N1 1.794(2)
Si1 C36 1.894(3)
Si1 C42 1.899(3)
Si1 C39 1.902(3)
N1 C1 1.435(3)
C1 C6 1.412(4)
C1 C2 1.417(3)
C2 C3 1.396(3)
C2 C10 1.529(3)
C3 C4 1.381(4)
C3 H3 0.9500
C4 C5 1.393(3)
C4 C7 1.524(4)
C5 C6 1.384(4)
C5 H5 0.9500
C6 C23 1.534(3)
C7 C8 1.516(4)
C7 C9 1.521(4)
C7 H7 1.0000
C8 H8A 0.9800
C8 H8B 0.9800
C8 H8C 0.9800
C9 H9A 0.9800
C9 H9B 0.9800
C9 H9C 0.9800
C10 C17 1.533(4)
C10 C11 1.541(4)
C10 H10 1.0000
C11 C12 1.393(4)
C11 C16 1.393(4)
C12 C13 1.386(4)
C12 H12 0.9500
C13 C14 1.379(4)
C13 H13 0.9500
C14 C15 1.385(4)
C14 H14 0.9500
C15 C16 1.382(4)
C15 H15 0.9500
C16 H16 0.9500
C17 C18 1.389(4)
C17 C22 1.393(4)
C18 C19 1.387(4)
C18 H18 0.9500
C19 C20 1.380(5)
C19 H19 0.9500
C20 C21 1.381(4)
C20 H20 0.9500
C21 C22 1.390(4)
C21 H21 0.9500
C22 H22 0.9500
C23 C30 1.523(4)
C23 C24 1.533(4)
C23 H23 1.0000
C24 C29 1.385(4)
C24 C25 1.393(4)
C25 C26 1.377(4)
C25 H25 0.9500
C26 C27 1.386(4)
C26 H26 0.9500
C27 C28 1.369(4)
C27 H27 0.9500
C28 C29 1.389(4)
C28 H28 0.9500
C29 H29 0.9500
C30 C35 1.392(4)
C30 C31 1.396(4)
C31 C32 1.383(4)
C31 H31 0.9500
C32 C33 1.381(4)
C32 H32 0.9500
C33 C34 1.380(4)
C33 H33 0.9500
C34 C35 1.383(4)
C34 H34 0.9500
C35 H35 0.9500
C36 C38 1.537(4)
C36 C37 1.542(4)
C36 H36 1.0000
C37 H37A 0.9800
C37 H37B 0.9800
C37 H37C 0.9800
C38 H38A 0.9800
C38 H38B 0.9800
C38 H38C 0.9800
C39 C41 1.535(4)
C39 C40 1.542(4)
C39 H39 1.0000
C40 H40A 0.9800
C40 H40B 0.9800
C40 H40C 0.9800
C41 H41A 0.9800
C41 H41B 0.9800
C41 H41C 0.9800
C42 C44 1.529(4)
C42 C43 1.532(4)
C42 H42 1.0000
C43 H43A 0.9800
C43 H43B 0.9800
C43 H43C 0.9800
C44 H44A 0.9800
C44 H44B 0.9800
C44 H44C 0.9800
C45 C46 1.537(4)
C45 H45A 0.9900
C45 H45B 0.9900
C46 C47 1.515(5)
C46 H46A 0.9900
C46 H46B 0.9900
C47 C49 1.480(6)
C47 C48 1.552(6)
C47 H47 1.0000
C48 H48A 0.9800
C48 H48B 0.9800
C48 H48C 0.9800
C49 H49A 0.9800
C49 H49B 0.9800
C49 H49C 0.9800

loop_
_geom_torsion_atom_site_label_1
_geom_torsion_atom_site_label_2
_geom_torsion_atom_site_label_3
_geom_torsion_atom_site_label_4
_geom_torsion
C36 Si1 N1 C1 -26.7(2)
C42 Si1 N1 C1 -147.73(19)
C39 Si1 N1 C1 93.8(2)
C36 Si1 N1 Ge1 154.83(12)
C42 Si1 N1 Ge1 33.81(16)
C39 Si1 N1 Ge1 -84.65(14)
C45 Ge1 N1 C1 2.6(2)
C45 Ge1 N1 Si1 -178.97(13)
Si1 N1 C1 C6 -91.4(3)
Ge1 N1 C1 C6 87.1(3)
Si1 N1 C1 C2 88.5(3)
Ge1 N1 C1 C2 -93.1(2)
C6 C1 C2 C3 2.7(4)
N1 C1 C2 C3 -177.2(2)
C6 C1 C2 C10 -176.9(2)
N1 C1 C2 C10 3.3(4)
C1 C2 C3 C4 0.9(4)
C10 C2 C3 C4 -179.6(2)
C2 C3 C4 C5 -3.5(4)
C2 C3 C4 C7 173.9(2)
C3 C4 C5 C6 2.6(4)
C7 C4 C5 C6 -174.9(2)
C4 C5 C6 C1 0.9(4)
C4 C5 C6 C23 179.6(2)
C2 C1 C6 C5 -3.5(4)
N1 C1 C6 C5 176.4(2)
C2 C1 C6 C23 177.8(2)
N1 C1 C6 C23 -2.3(4)
C3 C4 C7 C8 6.4(4)
C5 C4 C7 C8 -176.3(2)
C3 C4 C7 C9 -117.7(3)
C5 C4 C7 C9 59.7(3)
C3 C2 C10 C17 -85.7(3)
C1 C2 C10 C17 93.8(3)
C3 C2 C10 C11 42.0(3)
C1 C2 C10 C11 -138.5(2)
C2 C10 C11 C12 -157.8(2)
C17 C10 C11 C12 -30.0(3)
C2 C10 C11 C16 25.8(3)
C17 C10 C11 C16 153.6(2)
C16 C11 C12 C13 -1.9(4)
C10 C11 C12 C13 -178.5(2)
C11 C12 C13 C14 0.4(4)
C12 C13 C14 C15 1.0(4)
C13 C14 C15 C16 -0.9(4)
C14 C15 C16 C11 -0.7(4)
C12 C11 C16 C15 2.0(4)
C10 C11 C16 C15 178.5(2)
C2 C10 C17 C18 -124.2(3)
C11 C10 C17 C18 106.3(3)
C2 C10 C17 C22 57.8(3)
C11 C10 C17 C22 -71.7(3)
C22 C17 C18 C19 -1.5(4)
C10 C17 C18 C19 -179.5(3)
C17 C18 C19 C20 0.7(5)
C18 C19 C20 C21 0.6(5)
C19 C20 C21 C22 -1.1(5)
C20 C21 C22 C17 0.2(4)
C18 C17 C22 C21 1.0(4)
C10 C17 C22 C21 179.1(2)
C5 C6 C23 C30 89.3(3)
C1 C6 C23 C30 -91.9(3)
C5 C6 C23 C24 -38.3(3)
C1 C6 C23 C24 140.4(2)
C30 C23 C24 C29 -25.0(3)
C6 C23 C24 C29 103.9(3)
C30 C23 C24 C25 157.2(2)
C6 C23 C24 C25 -73.9(3)
C29 C24 C25 C26 0.2(4)
C23 C24 C25 C26 178.1(3)
C24 C25 C26 C27 -0.8(5)
C25 C26 C27 C28 0.1(5)
C26 C27 C28 C29 1.2(5)
C25 C24 C29 C28 1.2(4)
C23 C24 C29 C28 -176.6(2)
C27 C28 C29 C24 -1.9(5)
C24 C23 C30 C35 -94.4(3)
C6 C23 C30 C35 138.2(2)
C24 C23 C30 C31 82.6(3)
C6 C23 C30 C31 -44.8(3)
C35 C30 C31 C32 0.9(4)
C23 C30 C31 C32 -176.1(2)
C30 C31 C32 C33 -0.8(4)
C31 C32 C33 C34 -0.1(4)
C32 C33 C34 C35 0.7(4)
C33 C34 C35 C30 -0.6(4)
C31 C30 C35 C34 -0.2(4)
C23 C30 C35 C34 176.9(2)
N1 Si1 C36 C38 69.5(2)
C42 Si1 C36 C38 -172.12(18)
C39 Si1 C36 C38 -50.2(2)
N1 Si1 C36 C37 -165.08(18)
C42 Si1 C36 C37 -46.7(2)
C39 Si1 C36 C37 75.3(2)
N1 Si1 C39 C41 64.6(2)
C36 Si1 C39 C41 -175.87(18)
C42 Si1 C39 C41 -52.6(2)
N1 Si1 C39 C40 -166.69(19)
C36 Si1 C39 C40 -47.2(2)
C42 Si1 C39 C40 76.1(2)
N1 Si1 C42 C44 -159.0(2)
C36 Si1 C42 C44 81.8(2)
C39 Si1 C42 C44 -40.7(2)
N1 Si1 C42 C43 74.0(2)
C36 Si1 C42 C43 -45.2(2)
C39 Si1 C42 C43 -167.7(2)
N1 Ge1 C45 C46 -161.7(2)
Ge1 C45 C46 C47 -179.7(3)
C45 C46 C47 C49 71.7(5)
C45 C46 C47 C48 -168.1(3)
